data_7035538
loop_
_publ_author_name
'Kohl, J.'
'Wiedemann, D.'
'Troyanov, S. I.'
'Palamidis, E.'
'Lerch, M.'

_publ_section_title
;
 Ternary transition-metal fluoride precursors for the fluorolytic sol-gel
 route: new insights into speciation and decomposition.
;
_journal_issue 29
_journal_name_full 'Dalton transactions (Cambridge, England : 2003)'
_journal_page_first 13272
_journal_page_last 13281
_journal_paper_doi 10.1039/c5dt01748c
_journal_volume 44
_journal_year 2015
_chemical_absolute_configuration ad
_chemical_formula_iupac '[Mn (C5 H5 N)3 F3]'
_chemical_formula_moiety 'C15 H15 F3 Mn N3'
_chemical_formula_sum 'C15 H15 F3 Mn N3'
_chemical_formula_weight 349.24
_chemical_name_systematic mer-trifluoridotris(pyridine)manganese(III)
_space_group_crystal_system monoclinic
_space_group_IT_number 7
_space_group_name_Hall 'P -2yc'
_space_group_name_H-M_alt 'P 1 c 1'
_symmetry_space_group_name_Hall 'P -2yc'
_symmetry_space_group_name_H-M 'P 1 c 1'
_atom_sites_solution_hydrogens difmap
_atom_sites_solution_primary dual
_atom_sites_solution_secondary difmap
_audit_creation_method SHELXL-2014/7
_audit_update_record
;
2015-06-17 deposited with the CCDC.
2015-06-24 downloaded from the CCDC.
;
_cell_angle_alpha 90
_cell_angle_beta 102.981(12)
_cell_angle_gamma 90
_cell_formula_units_Z 4
_cell_length_a 15.9240(19)
_cell_length_b 8.1630(8)
_cell_length_c 12.4914(13)
_cell_measurement_reflns_used 2304
_cell_measurement_temperature 150(1)
_cell_measurement_theta_max 31.4310
_cell_measurement_theta_min 3.6650
_cell_volume 1582.2(3)
_computing_cell_refinement
;
CrysAlisPro, Agilent Technologies,
Version 1.171.37.34 (release 22-05-2014 CrysAlis171 .NET)
(compiled May 22 2014,16:03:01)
;
_computing_data_collection
;
CrysAlisPro, Agilent Technologies,
Version 1.171.37.34 (release 22-05-2014 CrysAlis171 .NET)
(compiled May 22 2014,16:03:01)
;
_computing_data_reduction
;
CrysAlisPro, Agilent Technologies,
Version 1.171.37.34 (release 22-05-2014 CrysAlis171 .NET)
(compiled May 22 2014,16:03:01)
;
_computing_molecular_graphics 'ORTEP-3 for Windows (Farrugia, 2012)'
_computing_publication_material 'WinGX (Farrugia, 2012)'
_computing_structure_refinement 'SHELXL-2014/7 (Sheldrick, 2014)'
_computing_structure_solution 'SHELXT-2014 (Sheldrick, 2014)'
_diffrn_ambient_environment N~2~
_diffrn_ambient_temperature 150(1)
_diffrn_detector 'CCD plate'
_diffrn_detector_area_resol_mean 16.3031
_diffrn_detector_type 'Agilent Sapphire3'
_diffrn_measured_fraction_theta_full 0.998
_diffrn_measured_fraction_theta_max 0.998
_diffrn_measurement_device '\k-geometry diffractometer'
_diffrn_measurement_device_type 'Agilent Xcalibur'
_diffrn_measurement_method '\w scans'
_diffrn_measurement_specimen_support 'glass capillary'
_diffrn_orient_matrix_UB_11 -0.0329125000
_diffrn_orient_matrix_UB_12 0.0421740000
_diffrn_orient_matrix_UB_13 -0.0375873000
_diffrn_orient_matrix_UB_21 0.0017021000
_diffrn_orient_matrix_UB_22 -0.0596938000
_diffrn_orient_matrix_UB_23 -0.0406761000
_diffrn_orient_matrix_UB_31 -0.0317418000
_diffrn_orient_matrix_UB_32 -0.0468849000
_diffrn_orient_matrix_UB_33 0.0180494000
_diffrn_radiation_monochromator graphite
_diffrn_radiation_probe x-ray
_diffrn_radiation_type 'Mo K\a'
_diffrn_radiation_wavelength 0.71073
_diffrn_reflns_av_R_equivalents 0.083
_diffrn_reflns_av_unetI/netI 0.0726
_diffrn_reflns_laue_measured_fraction_full 0.998
_diffrn_reflns_laue_measured_fraction_max 0.998
_diffrn_reflns_limit_h_max 19
_diffrn_reflns_limit_h_min -19
_diffrn_reflns_limit_k_max 10
_diffrn_reflns_limit_k_min -10
_diffrn_reflns_limit_l_max 15
_diffrn_reflns_limit_l_min -15
_diffrn_reflns_number 5530
_diffrn_reflns_point_group_measured_fraction_full 0.944
_diffrn_reflns_point_group_measured_fraction_max 0.944
_diffrn_reflns_theta_full 25.242
_diffrn_reflns_theta_max 26.000
_diffrn_reflns_theta_min 3.310
_diffrn_source 'fine-focus sealed tube'
_diffrn_source_type 'Agilent Enhance'
_diffrn_standards_number 0
_exptl_absorpt_coefficient_mu 0.868
_exptl_absorpt_correction_T_max 0.842
_exptl_absorpt_correction_T_min 0.747
_exptl_absorpt_correction_type analytical
_exptl_absorpt_process_details
;
CrysAlisPro, Agilent Technologies,
Version 1.171.37.34 (release 22-05-2014 CrysAlis171 .NET)
(compiled May 22 2014,16:03:01)

Analytical numeric absorption correction using a multifaceted crystal
model based on expressions derived by R.C. Clark & J.S. Reid.
(Clark, R. C. & Reid, J. S. (1995). Acta Cryst. A51, 887-897)

Empirical absorption correction using spherical harmonics,
implemented in SCALE3 ABSPACK scaling algorithm.
;
_exptl_crystal_colour orange-brown
_exptl_crystal_density_diffrn 1.466
_exptl_crystal_density_method 'not measured'
_exptl_crystal_description prism
_exptl_crystal_F_000 712
_exptl_crystal_size_max 0.4486
_exptl_crystal_size_mid 0.3308
_exptl_crystal_size_min 0.2634
_refine_diff_density_max 0.488
_refine_diff_density_min -0.583
_refine_diff_density_rms 0.120
_refine_ls_abs_structure_details
;
 Classical Flack method preferred over Parsons because s.u. lower.
;
_refine_ls_abs_structure_Flack -0.05(3)
_refine_ls_extinction_method none
_refine_ls_goodness_of_fit_ref 1.011
_refine_ls_hydrogen_treatment constr
_refine_ls_matrix_type full
_refine_ls_number_parameters 398
_refine_ls_number_reflns 5530
_refine_ls_number_restraints 2
_refine_ls_restrained_S_all 1.010
_refine_ls_R_factor_all 0.0787
_refine_ls_R_factor_gt 0.0596
_refine_ls_shift/su_max 0.000
_refine_ls_shift/su_mean 0.000
_refine_ls_structure_factor_coef Fsqd
_refine_ls_weighting_details 'w=1/[\s^2^(Fo^2^)+(0.1136P)^2^] where P=(Fo^2^+2Fc^2^)/3'
_refine_ls_weighting_scheme calc
_refine_ls_wR_factor_gt 0.1612
_refine_ls_wR_factor_ref 0.1737
_reflns_Friedel_coverage 0.889
_reflns_friedel_fraction_full 0.891
_reflns_friedel_fraction_max 0.890
_reflns_number_gt 4185
_reflns_number_total 5530
_reflns_threshold_expression 'I > 2\s(I)'
_cod_data_source_file c5dt01748c1.cif
_cod_data_source_block 2b
_cod_depositor_comments 'Adding full bibliography for 7035533--7035539.cif.'
_cod_database_code 7035538
_shelx_shelxl_version_number 2014/7
_shelx_space_group_comment
;
The symmetry employed for this shelxl refinement is uniquely defined
by the following loop, which should always be used as a source of
symmetry information in preference to the above space-group names.
They are only intended as comments.
;
_twin_formation_mechanism gt
_twin_dimensionality triperiodic
_twin_morphology simple
_twin_special_details
;       
Individuals are twinned by rotation of ca. 180\% around [-0.25 0 1] in
reciprocal or (0 0 1) in direct space.
;

loop_
_space_group_symop_operation_xyz
'x, y, z'
'x, -y, z+1/2'

loop_
_atom_site_label
_atom_site_type_symbol
_atom_site_fract_x
_atom_site_fract_y
_atom_site_fract_z
_atom_site_U_iso_or_equiv
_atom_site_adp_type
_atom_site_occupancy
_atom_site_site_symmetry_order
_atom_site_calc_flag
_atom_site_refinement_flags_posn
_atom_site_refinement_flags_adp
C11 C 0.9073(9) -0.0356(19) 0.5112(13) 0.037(4) Uani 1 1 d . .
H11 H 0.8640 -0.1007 0.4659 0.045 Uiso 1 1 calc R U
C12 C 0.9843(10) -0.018(3) 0.4834(14) 0.061(6) Uani 1 1 d . .
H12 H 0.9961 -0.0715 0.4210 0.073 Uiso 1 1 calc R U
C13 C 1.0464(11) 0.084(3) 0.5504(19) 0.067(6) Uani 1 1 d . .
H13 H 1.1004 0.0992 0.5316 0.080 Uiso 1 1 calc R U
C14 C 1.0315(11) 0.159(3) 0.6397(19) 0.068(6) Uani 1 1 d . .
H14 H 1.0735 0.2277 0.6845 0.082 Uiso 1 1 calc R U
C15 C 0.9511(8) 0.132(2) 0.6633(15) 0.050(5) Uani 1 1 d . .
H15 H 0.9387 0.1839 0.7261 0.059 Uiso 1 1 calc R U
C21 C 0.7424(9) 0.2675(18) 0.4352(13) 0.028(3) Uani 1 1 d . .
H21 H 0.7400 0.1667 0.3965 0.034 Uiso 1 1 calc R U
C22 C 0.7415(10) 0.4117(17) 0.3783(13) 0.028(4) Uani 1 1 d . .
H22 H 0.7404 0.4100 0.3019 0.034 Uiso 1 1 calc R U
C23 C 0.7424(10) 0.560(2) 0.4327(16) 0.036(4) Uani 1 1 d . .
H23 H 0.7403 0.6602 0.3937 0.043 Uiso 1 1 calc R U
C24 C 0.7461(11) 0.5600(19) 0.5412(13) 0.033(4) Uani 1 1 d . .
H24 H 0.7478 0.6605 0.5799 0.039 Uiso 1 1 calc R U
C25 C 0.7475(10) 0.4125(17) 0.5961(13) 0.026(3) Uani 1 1 d . .
H25 H 0.7491 0.4144 0.6726 0.031 Uiso 1 1 calc R U
C31 C 0.5513(11) 0.141(2) 0.5561(15) 0.041(5) Uani 1 1 d . .
H31 H 0.5643 0.1246 0.4863 0.050 Uiso 1 1 calc R U
C32 C 0.4701(10) 0.192(2) 0.5591(16) 0.042(5) Uani 1 1 d . .
H32 H 0.4283 0.2133 0.4933 0.050 Uiso 1 1 calc R U
C33 C 0.4513(10) 0.212(2) 0.6578(18) 0.049(5) Uani 1 1 d . .
H33 H 0.3959 0.2510 0.6622 0.058 Uiso 1 1 calc R U
C34 C 0.5117(10) 0.177(2) 0.7530(15) 0.043(4) Uani 1 1 d . .
H34 H 0.4982 0.1872 0.8230 0.051 Uiso 1 1 calc R U
C35 C 0.5926(9) 0.126(2) 0.7429(13) 0.033(4) Uani 1 1 d . .
H35 H 0.6344 0.0996 0.8076 0.040 Uiso 1 1 calc R U
N10 N 0.8904(7) 0.0367(14) 0.6017(10) 0.025(3) Uani 1 1 d . .
N20 N 0.7467(8) 0.2646(13) 0.5454(9) 0.022(3) Uani 1 1 d . .
N30 N 0.6139(7) 0.1128(15) 0.6469(11) 0.029(3) Uani 1 1 d . .
F1 F 0.7096(5) -0.0576(9) 0.5044(6) 0.0244(17) Uani 1 1 d . .
F2 F 0.7567(5) -0.1449(9) 0.7120(7) 0.0295(19) Uani 1 1 d . .
F3 F 0.7934(5) 0.1597(9) 0.7590(7) 0.0287(18) Uani 1 1 d . .
Mn1 Mn 0.75176(10) 0.0460(3) 0.63345(13) 0.0200(6) Uani 1 1 d . .
C41 C 0.4464(9) 0.643(2) 0.5254(13) 0.032(4) Uani 1 1 d . .
H41 H 0.4325 0.6258 0.4482 0.038 Uiso 1 1 calc R U
C42 C 0.5287(12) 0.698(2) 0.5747(17) 0.048(6) Uani 1 1 d . .
H42 H 0.5694 0.7229 0.5320 0.058 Uiso 1 1 calc R U
C43 C 0.5497(11) 0.717(2) 0.6892(18) 0.054(6) Uani 1 1 d . .
H43 H 0.6053 0.7521 0.7267 0.065 Uiso 1 1 calc R U
C44 C 0.4882(11) 0.682(2) 0.7442(18) 0.054(5) Uani 1 1 d . .
H44 H 0.5010 0.6944 0.8218 0.065 Uiso 1 1 calc R U
C45 C 0.4076(9) 0.630(2) 0.6914(12) 0.033(4) Uani 1 1 d . .
H45 H 0.3656 0.6070 0.7326 0.040 Uiso 1 1 calc R U
C51 C 0.2525(9) 0.7615(14) 0.2964(10) 0.017(3) Uani 1 1 d . .
H51 H 0.2547 0.6602 0.2596 0.021 Uiso 1 1 calc R U
C52 C 0.2540(10) 0.9057(18) 0.2387(14) 0.028(3) Uani 1 1 d . .
H52 H 0.2538 0.9036 0.1626 0.033 Uiso 1 1 calc R U
C53 C 0.2558(11) 1.0544(16) 0.2943(12) 0.025(3) Uani 1 1 d . .
H53 H 0.2615 1.1551 0.2585 0.030 Uiso 1 1 calc R U
C54 C 0.2491(12) 1.0516(18) 0.4025(13) 0.033(4) Uani 1 1 d . .
H54 H 0.2481 1.1514 0.4413 0.039 Uiso 1 1 calc R U
C55 C 0.2438(11) 0.9024(19) 0.4552(13) 0.030(4) Uani 1 1 d . .
H55 H 0.2371 0.9011 0.5288 0.036 Uiso 1 1 calc R U
C61 C 0.0987(9) 0.3995(18) 0.2914(12) 0.034(4) Uani 1 1 d . .
H61 H 0.1454 0.3864 0.2563 0.040 Uiso 1 1 calc R U
C62 C 0.0200(10) 0.335(2) 0.2420(13) 0.044(4) Uani 1 1 d . .
H62 H 0.0127 0.2787 0.1740 0.052 Uiso 1 1 calc R U
C63 C -0.0474(10) 0.353(2) 0.2911(16) 0.056(5) Uani 1 1 d . .
H63 H -0.1020 0.3068 0.2589 0.067 Uiso 1 1 calc R U
C64 C -0.0354(11) 0.440(3) 0.3889(19) 0.079(7) Uani 1 1 d . .
H64 H -0.0816 0.4540 0.4247 0.095 Uiso 1 1 calc R U
C65 C 0.0466(10) 0.506(2) 0.4343(14) 0.049(4) Uani 1 1 d . .
H65 H 0.0550 0.5703 0.4992 0.059 Uiso 1 1 calc R U
N40 N 0.3875(7) 0.6126(16) 0.5805(10) 0.027(3) Uani 1 1 d . .
N50 N 0.2482(8) 0.7594(13) 0.4019(9) 0.020(2) Uani 1 1 d . .
N60 N 0.1124(7) 0.4797(13) 0.3868(9) 0.024(3) Uani 1 1 d . .
F4 F 0.2961(5) 0.4426(9) 0.3853(7) 0.0276(19) Uani 1 1 d . .
F5 F 0.2534(6) 0.3490(10) 0.5690(6) 0.032(2) Uani 1 1 d . .
F6 F 0.2044(5) 0.6507(10) 0.5891(6) 0.0271(18) Uani 1 1 d . .
Mn2 Mn 0.24955(10) 0.5402(3) 0.48915(13) 0.0189(5) Uani 1 1 d . .

loop_
_atom_site_aniso_label
_atom_site_aniso_U_11
_atom_site_aniso_U_22
_atom_site_aniso_U_33
_atom_site_aniso_U_23
_atom_site_aniso_U_13
_atom_site_aniso_U_12
C11 0.045(9) 0.034(9) 0.033(8) -0.007(8) 0.009(7) 0.027(7)
C12 0.039(9) 0.101(17) 0.045(10) -0.010(12) 0.017(8) 0.019(10)
C13 0.028(9) 0.090(16) 0.082(15) 0.011(14) 0.013(10) 0.011(9)
C14 0.036(9) 0.087(16) 0.077(15) -0.028(14) 0.006(9) -0.008(9)
C15 0.030(8) 0.062(12) 0.052(11) -0.017(10) 0.000(7) 0.012(8)
C21 0.022(7) 0.027(8) 0.033(9) -0.007(7) 0.001(6) 0.010(6)
C22 0.036(8) 0.018(7) 0.031(9) 0.004(7) 0.009(7) -0.004(6)
C23 0.029(7) 0.028(9) 0.053(12) 0.003(9) 0.013(8) -0.005(7)
C24 0.049(9) 0.013(7) 0.039(10) -0.010(7) 0.017(8) 0.005(8)
C25 0.040(8) 0.010(7) 0.030(9) -0.005(6) 0.014(8) 0.002(6)
C31 0.056(11) 0.031(10) 0.030(10) 0.018(9) -0.007(8) 0.002(9)
C32 0.019(8) 0.044(11) 0.059(14) 0.011(10) 0.001(8) -0.003(8)
C33 0.031(9) 0.044(11) 0.073(14) 0.005(11) 0.017(10) 0.000(8)
C34 0.051(10) 0.048(11) 0.039(11) -0.006(9) 0.032(9) -0.002(8)
C35 0.040(8) 0.024(8) 0.041(10) 0.004(7) 0.018(7) -0.010(7)
N10 0.028(6) 0.020(6) 0.027(6) 0.003(5) 0.004(5) 0.010(5)
N20 0.038(6) 0.010(5) 0.021(6) -0.001(5) 0.014(5) -0.002(5)
N30 0.030(6) 0.018(6) 0.040(9) 0.004(6) 0.011(6) -0.004(5)
F1 0.050(5) 0.013(4) 0.015(4) 0.000(4) 0.015(3) 0.000(4)
F2 0.038(4) 0.022(4) 0.029(5) 0.003(4) 0.007(4) 0.002(4)
F3 0.040(4) 0.021(4) 0.023(4) -0.006(4) 0.001(4) 0.002(4)
Mn1 0.0297(12) 0.0127(11) 0.0185(14) 0.0000(10) 0.0077(9) 0.0019(10)
C41 0.034(8) 0.042(11) 0.016(8) 0.001(8) -0.004(7) 0.004(8)
C42 0.049(12) 0.036(11) 0.063(15) 0.010(10) 0.018(11) -0.006(10)
C43 0.038(9) 0.030(10) 0.075(14) 0.019(11) -0.026(9) -0.017(8)
C44 0.054(11) 0.051(13) 0.049(13) -0.013(10) -0.004(10) -0.011(9)
C45 0.038(8) 0.029(9) 0.032(9) -0.004(8) 0.005(7) -0.001(7)
C51 0.029(6) 0.010(6) 0.014(7) 0.007(5) 0.005(6) 0.002(5)
C52 0.030(7) 0.025(8) 0.031(9) 0.002(7) 0.015(7) 0.010(7)
C53 0.047(8) 0.007(7) 0.025(8) 0.005(6) 0.016(7) 0.005(7)
C54 0.052(9) 0.015(7) 0.030(9) -0.001(7) 0.007(8) -0.007(7)
C55 0.057(9) 0.014(7) 0.024(9) -0.007(6) 0.018(8) -0.006(7)
C61 0.049(9) 0.022(8) 0.027(9) 0.001(6) 0.004(7) -0.010(6)
C62 0.048(9) 0.047(10) 0.033(9) -0.007(8) 0.002(7) -0.009(8)
C63 0.037(9) 0.062(12) 0.057(12) -0.012(11) -0.014(8) -0.013(8)
C64 0.035(9) 0.12(2) 0.082(16) -0.058(16) 0.016(10) -0.028(10)
C65 0.047(9) 0.065(12) 0.035(9) -0.005(11) 0.011(8) -0.008(8)
N40 0.027(6) 0.030(7) 0.026(7) 0.001(6) 0.010(5) -0.005(6)
N50 0.028(5) 0.015(5) 0.017(6) -0.006(5) 0.006(5) -0.004(5)
N60 0.022(5) 0.014(6) 0.036(7) 0.003(6) 0.003(5) 0.004(5)
F4 0.034(4) 0.012(4) 0.040(5) -0.001(4) 0.017(4) 0.005(3)
F5 0.064(5) 0.018(4) 0.018(4) 0.004(4) 0.014(4) 0.002(5)
F6 0.037(4) 0.026(4) 0.020(4) -0.001(4) 0.009(4) -0.004(4)
Mn2 0.0279(12) 0.0123(11) 0.0174(13) 0.0008(10) 0.0070(9) 0.0008(10)

loop_
_atom_type_symbol
_atom_type_description
_atom_type_scat_dispersion_real
_atom_type_scat_dispersion_imag
_atom_type_scat_source
C C 0.0033 0.0016 'International Tables Vol C Tables 4.2.6.8 and 6.1.1.4'
H H 0.0000 0.0000 'International Tables Vol C Tables 4.2.6.8 and 6.1.1.4'
N N 0.0061 0.0033 'International Tables Vol C Tables 4.2.6.8 and 6.1.1.4'
F F 0.0171 0.0103 'International Tables Vol C Tables 4.2.6.8 and 6.1.1.4'
Mn Mn 0.3368 0.7283 'International Tables Vol C Tables 4.2.6.8 and 6.1.1.4'

loop_
_exptl_crystal_face_index_h
_exptl_crystal_face_index_k
_exptl_crystal_face_index_l
_exptl_crystal_face_perp_dist
-16 -8 8 0.2236
23 1 -8 0.1468
-7 11 0 0.1915
16 8 -8 0.2083
-22 0 8 0.1131
-23 0 1 0.0853
-1 9 -11 0.2130
14 -7 7 0.2022
-15 -8 0 0.1824
12 0 -17 0.1465
8 -2 -17 0.1611
-2 0 17 0.1796
7 -11 0 0.1846
21 -3 -7 0.1479
-5 0 -16 0.1556
7 4 -17 0.1744
12 5 10 0.1546
5 3 15 0.1304
-15 8 0 0.1655
-5 11 -4 0.1962

loop_
_geom_angle_atom_site_label_1
_geom_angle_atom_site_label_2
_geom_angle_atom_site_label_3
_geom_angle
N10 C11 C12 121.8(15)
C11 C12 C13 117.7(16)
C14 C13 C12 122.1(17)
C13 C14 C15 116.4(18)
N10 C15 C14 123.3(16)
N20 C21 C22 122.0(14)
C21 C22 C23 119.8(14)
C24 C23 C22 119.3(16)
C23 C24 C25 119.4(16)
N20 C25 C24 122.9(14)
N30 C31 C32 123.6(18)
C33 C32 C31 118.1(18)
C32 C33 C34 120.6(16)
C33 C34 C35 117.8(16)
N30 C35 C34 122.7(15)
C15 N10 C11 118.7(12)
C15 N10 Mn1 118.1(9)
C11 N10 Mn1 122.0(9)
C25 N20 C21 116.6(13)
C25 N20 Mn1 121.2(10)
C21 N20 Mn1 122.3(10)
C35 N30 C31 117.1(14)
C35 N30 Mn1 121.9(10)
C31 N30 Mn1 121.0(11)
F1 Mn1 F3 177.1(4)
F1 Mn1 F2 92.4(4)
F3 Mn1 F2 90.5(4)
F1 Mn1 N20 88.1(4)
F3 Mn1 N20 88.9(4)
F2 Mn1 N20 179.4(5)
F1 Mn1 N30 90.4(4)
F3 Mn1 N30 89.2(4)
F2 Mn1 N30 95.1(4)
N20 Mn1 N30 84.9(4)
F1 Mn1 N10 90.5(4)
F3 Mn1 N10 89.3(4)
F2 Mn1 N10 97.8(4)
N20 Mn1 N10 82.2(4)
N30 Mn1 N10 167.0(4)
N40 C41 C42 123.0(16)
C41 C42 C43 118.1(17)
C44 C43 C42 117.7(16)
C43 C44 C45 122(2)
N40 C45 C44 120.3(15)
N50 C51 C52 122.4(13)
C51 C52 C53 118.8(13)
C54 C53 C52 118.4(13)
C53 C54 C55 120.1(14)
N50 C55 C54 120.4(13)
N60 C61 C62 122.6(14)
C63 C62 C61 119.4(15)
C62 C63 C64 119.0(15)
C63 C64 C65 118.8(17)
N60 C65 C64 120.6(16)
C41 N40 C45 119.0(13)
C41 N40 Mn2 120.3(10)
C45 N40 Mn2 120.7(9)
C51 N50 C55 119.7(12)
C51 N50 Mn2 121.9(9)
C55 N50 Mn2 118.5(9)
C65 N60 C61 119.4(13)
C65 N60 Mn2 117.2(10)
C61 N60 Mn2 122.7(9)
F6 Mn2 F4 176.2(4)
F6 Mn2 F5 91.1(4)
F4 Mn2 F5 92.6(3)
F6 Mn2 N50 88.5(4)
F4 Mn2 N50 87.8(4)
F5 Mn2 N50 178.3(4)
F6 Mn2 N40 90.7(4)
F4 Mn2 N40 88.2(4)
F5 Mn2 N40 92.1(4)
N50 Mn2 N40 86.3(5)
F6 Mn2 N60 90.9(4)
F4 Mn2 N60 89.9(4)
F5 Mn2 N60 91.8(4)
N50 Mn2 N60 89.8(4)
N40 Mn2 N60 175.8(4)

loop_
_geom_bond_atom_site_label_1
_geom_bond_atom_site_label_2
_geom_bond_distance
C11 N10 1.354(16)
C11 C12 1.36(2)
C12 C13 1.41(3)
C13 C14 1.34(3)
C14 C15 1.39(2)
C15 N10 1.342(19)
C21 N20 1.364(17)
C21 C22 1.37(2)
C22 C23 1.39(2)
C23 C24 1.34(2)
C24 C25 1.38(2)
C25 N20 1.362(17)
C31 N30 1.352(19)
C31 C32 1.37(2)
C32 C33 1.34(3)
C33 C34 1.38(3)
C34 C35 1.39(2)
C35 N30 1.323(18)
N10 Mn1 2.331(10)
N20 Mn1 2.088(11)
N30 Mn1 2.304(11)
F1 Mn1 1.811(8)
F2 Mn1 1.834(8)
F3 Mn1 1.815(8)
C41 N40 1.305(18)
C41 C42 1.39(2)
C42 C43 1.40(2)
C43 C44 1.35(3)
C44 C45 1.37(2)
C45 N40 1.358(18)
C51 N50 1.335(15)
C51 C52 1.383(18)
C52 C53 1.396(19)
C53 C54 1.38(2)
C54 C55 1.395(19)
C55 N50 1.353(17)
C61 N60 1.334(17)
C61 C62 1.37(2)
C62 C63 1.36(2)
C63 C64 1.39(3)
C64 C65 1.41(2)
C65 N60 1.332(18)
N40 Mn2 2.313(11)
N50 Mn2 2.094(11)
N60 Mn2 2.323(11)
F4 Mn2 1.816(8)
F5 Mn2 1.845(8)
F6 Mn2 1.815(8)

loop_
_geom_torsion_atom_site_label_1
_geom_torsion_atom_site_label_2
_geom_torsion_atom_site_label_3
_geom_torsion_atom_site_label_4
_geom_torsion
N10 C11 C12 C13 -2(3)
C11 C12 C13 C14 1(3)
C12 C13 C14 C15 0(3)
C13 C14 C15 N10 0(3)
N20 C21 C22 C23 -2(2)
C21 C22 C23 C24 2(2)
C22 C23 C24 C25 -1(2)
C23 C24 C25 N20 1(2)
N30 C31 C32 C33 -1(3)
C31 C32 C33 C34 -2(3)
C32 C33 C34 C35 2(3)
C33 C34 C35 N30 1(2)
C14 C15 N10 C11 -1(3)
C14 C15 N10 Mn1 -168.3(16)
C12 C11 N10 C15 2(2)
C12 C11 N10 Mn1 168.8(13)
C24 C25 N20 C21 -1(2)
C24 C25 N20 Mn1 178.6(11)
C22 C21 N20 C25 2(2)
C22 C21 N20 Mn1 -178.2(10)
C34 C35 N30 C31 -4(2)
C34 C35 N30 Mn1 175.5(11)
C32 C31 N30 C35 4(2)
C32 C31 N30 Mn1 -175.2(14)
N40 C41 C42 C43 2(3)
C41 C42 C43 C44 -1(3)
C42 C43 C44 C45 0(3)
C43 C44 C45 N40 0(3)
N50 C51 C52 C53 4(2)
C51 C52 C53 C54 -5(2)
C52 C53 C54 C55 2(3)
C53 C54 C55 N50 2(3)
N60 C61 C62 C63 0(2)
C61 C62 C63 C64 2(3)
C62 C63 C64 C65 0(3)
C63 C64 C65 N60 -3(3)
C42 C41 N40 C45 -2(3)
C42 C41 N40 Mn2 175.2(14)
C44 C45 N40 C41 1(2)
C44 C45 N40 Mn2 -176.3(12)
C52 C51 N50 C55 1(2)
C52 C51 N50 Mn2 -178.3(10)
C54 C55 N50 C51 -4(2)
C54 C55 N50 Mn2 175.3(11)
C64 C65 N60 C61 5(3)
C64 C65 N60 Mn2 -165.7(16)
C62 C61 N60 C65 -3(2)
C62 C61 N60 Mn2 166.6(12)

loop_
_twin_individual_id
_twin_individual_mass_fraction_refined
_twin_individual_twin_lattice_type
_twin_individual_twin_matrix_11
_twin_individual_twin_matrix_12
_twin_individual_twin_matrix_13
_twin_individual_twin_matrix_21
_twin_individual_twin_matrix_22
_twin_individual_twin_matrix_23
_twin_individual_twin_matrix_31
_twin_individual_twin_matrix_32
_twin_individual_twin_matrix_33
1 0.644(3) ref 1.0000 0.0000 0.0000 0.0000 1.0000 0.0000 0.0000 0.0000 1.0000
2 0.356(3) nmt -0.9968 -0.0039 -0.5648 0.0018 -0.9968 0.0017 0.0020 0.0051 0.9971
